data_7229483
loop_
_publ_author_name
'Takeda, Takashi'
'Noro, Shin-ichiro'
'Nakamura, Takayoshi'
'Suzuki, Yasutaka'
'Kawamata, Jun'
'Akutagawa, Tomoyuki'

_publ_section_title
;
 Selective MeCN/EtCN sorption and preferential inclusion of substituted
 benzenes in a cage structure with arylsulfonamide-armed anthraquinones
;
_journal_issue 1
_journal_name_full CrystEngComm
_journal_page_first 17
_journal_paper_doi 10.1039/C7CE01752A
_journal_volume 20
_journal_year 2018
_chemical_formula_moiety 'C34 H34 N2 O6 S2'
_chemical_formula_sum 'C34 H34 N2 O6 S2'
_chemical_formula_weight 630.77
_space_group_crystal_system monoclinic
_space_group_IT_number 14
_space_group_name_Hall '-P 2ybc'
_space_group_name_H-M_alt 'P 1 21/c 1'
_symmetry_space_group_name_Hall '-P 2ybc'
_symmetry_space_group_name_H-M 'P 1 21/c 1'
_atom_sites_solution_hydrogens geom
_atom_sites_solution_primary direct
_atom_sites_solution_secondary difmap
_audit_update_record
;
2017-05-15 deposited with the CCDC.
2017-11-02 downloaded from the CCDC.
;
_cell_angle_alpha 90.0000
_cell_angle_beta 101.5286(7)
_cell_angle_gamma 90.0000
_cell_formula_units_Z 4
_cell_length_a 11.6922(2)
_cell_length_b 20.8466(4)
_cell_length_c 13.0536(2)
_cell_measurement_reflns_used 22852
_cell_measurement_temperature 100
_cell_measurement_theta_max 68.20
_cell_measurement_theta_min 3.46
_cell_volume 3117.53(9)
_computing_cell_refinement 'RAPID AUTO'
_computing_data_collection 'RAPID AUTO (Rigaku, ????)'
_computing_data_reduction 'RAPID AUTO'
_computing_molecular_graphics 'CrystalStructure 4.2.2'
_computing_publication_material 'CrystalStructure 4.2.2 (Rigaku, 2016)'
_computing_structure_refinement 'SHELXL Version 2014/7 (Sheldrick, 2008)'
_computing_structure_solution 'SIR2011 (Burla, et al., 2012)'
_diffrn_ambient_temperature 100
_diffrn_detector_area_resol_mean 10.000
_diffrn_measured_fraction_theta_full 0.999
_diffrn_measured_fraction_theta_max 0.999
_diffrn_measurement_device_type 'Rigaku R-AXIS RAPID'
_diffrn_measurement_method \w
_diffrn_radiation_type 'Cu K\a'
_diffrn_radiation_wavelength 1.54187
_diffrn_reflns_av_R_equivalents 0.0476
_diffrn_reflns_Laue_measured_fraction_full 0.999
_diffrn_reflns_Laue_measured_fraction_max 0.999
_diffrn_reflns_limit_h_max 14
_diffrn_reflns_limit_h_min -14
_diffrn_reflns_limit_k_max 24
_diffrn_reflns_limit_k_min -25
_diffrn_reflns_limit_l_max 15
_diffrn_reflns_limit_l_min -15
_diffrn_reflns_number 34920
_diffrn_reflns_point_group_measured_fraction_full 0.999
_diffrn_reflns_point_group_measured_fraction_max 0.999
_diffrn_reflns_theta_full 67.687
_diffrn_reflns_theta_max 68.213
_diffrn_reflns_theta_min 3.859
_diffrn_standards_number 0
_exptl_absorpt_coefficient_mu 1.949
_exptl_absorpt_correction_T_max 0.823
_exptl_absorpt_correction_T_min 0.678
_exptl_absorpt_correction_type multi-scan
_exptl_absorpt_process_details 'ABSCOR (Rigaku, 1995)'
_exptl_crystal_colour unknown
_exptl_crystal_density_diffrn 1.344
_exptl_crystal_density_method 'not measured'
_exptl_crystal_description unknown
_exptl_crystal_F_000 1328.00
_exptl_crystal_recrystallization_method 'Re-crystallisation from solvent'
_exptl_crystal_size_max 0.100
_exptl_crystal_size_mid 0.100
_exptl_crystal_size_min 0.100
_refine_diff_density_max 0.25
_refine_diff_density_min -0.61
_refine_ls_extinction_method none
_refine_ls_goodness_of_fit_ref 1.062
_refine_ls_hydrogen_treatment mixed
_refine_ls_number_parameters 405
_refine_ls_number_reflns 5692
_refine_ls_number_restraints 0
_refine_ls_R_factor_all 0.0501
_refine_ls_R_factor_gt 0.0439
_refine_ls_shift/su_max 0.001
_refine_ls_structure_factor_coef Fsqd
_refine_ls_weighting_details 'w = 1/[\s^2^(Fo^2^)+(0.0612P)^2^+0.9348P] where P=(Fo^2^+2Fc^2^)/3'
_refine_ls_weighting_scheme calc
_refine_ls_wR_factor_gt 0.1091
_refine_ls_wR_factor_ref 0.1125
_reflns_Friedel_coverage 0.000
_reflns_number_gt 4865
_reflns_number_total 5692
_reflns_threshold_expression F^2^>2.0\s(F^2^)
_cod_data_source_file c7ce01752a2.cif
_cod_data_source_block 151210TT
_cod_depositor_comments 'Adding full bibliography for 7229477--7229489.cif.'
_cod_original_cell_volume 3117.55(10)
_cod_database_code 7229483

loop_
_space_group_symop_id
_space_group_symop_operation_xyz
1 +X,+Y,+Z
2 -X,1/2+Y,1/2-Z
3 -X,-Y,-Z
4 +X,-1/2-Y,-1/2+Z

loop_
_atom_site_label
_atom_site_type_symbol
_atom_site_fract_x
_atom_site_fract_y
_atom_site_fract_z
_atom_site_U_iso_or_equiv
_atom_site_adp_type
_atom_site_occupancy
_atom_site_site_symmetry_order
_atom_site_calc_flag
_atom_site_refinement_flags_posn
_atom_site_refinement_flags_adp
S11 S 0.37837(4) 0.16386(2) 0.51833(3) 0.02308(13) Uani 1 1 d . .
S44 S 0.79114(4) 0.62831(2) 0.58608(3) 0.02215(13) Uani 1 1 d . .
O1 O 0.72405(11) 0.67327(6) 0.63206(10) 0.0253(3) Uani 1 1 d . .
O2 O 0.69139(11) 0.46686(6) 0.42390(9) 0.0260(3) Uani 1 1 d . .
O3 O 0.45348(11) 0.12220(6) 0.47466(10) 0.0292(3) Uani 1 1 d . .
O4 O 0.83254(11) 0.64431(6) 0.49319(9) 0.0292(3) Uani 1 1 d . .
O42 O 0.45691(11) 0.33176(6) 0.66728(9) 0.0256(3) Uani 1 1 d . .
O45 O 0.34576(11) 0.14792(6) 0.61502(9) 0.0292(3) Uani 1 1 d . .
N14 N 0.71119(13) 0.56388(7) 0.55131(12) 0.0226(3) Uani 1 1 d . .
H14 H 0.7242(19) 0.5452(11) 0.4991(17) 0.039(7) Uiso 1 1 d . .
N43 N 0.44246(13) 0.23386(7) 0.54309(12) 0.0236(3) Uani 1 1 d . .
H43 H 0.4250(19) 0.2537(12) 0.5931(18) 0.044(7) Uiso 1 1 d . .
C6 C 0.51187(14) 0.36128(8) 0.61066(13) 0.0206(4) Uani 1 1 d . .
C7 C 0.63844(14) 0.43660(8) 0.48159(13) 0.0203(4) Uani 1 1 d . .
C8 C 1.20775(16) 0.55181(10) 0.92354(15) 0.0289(4) Uani 1 1 d . .
C9 C 0.65197(14) 0.52654(8) 0.61324(13) 0.0205(4) Uani 1 1 d . .
C10 C 0.50177(14) 0.27025(8) 0.48091(13) 0.0212(4) Uani 1 1 d . .
C12 C 0.53766(14) 0.33311(8) 0.51447(13) 0.0198(4) Uani 1 1 d . .
C13 C 0.91097(15) 0.60435(8) 0.68312(14) 0.0220(4) Uani 1 1 d . .
C15 C 0.59871(15) 0.37012(8) 0.45196(13) 0.0208(4) Uani 1 1 d . .
C16 C 0.61454(14) 0.46422(8) 0.57902(13) 0.0192(4) Uani 1 1 d . .
C17 C 0.55361(14) 0.42736(8) 0.64159(13) 0.0199(4) Uani 1 1 d . .
C18 C 0.24674(16) 0.16042(9) 0.32012(14) 0.0255(4) Uani 1 1 d . .
H18 H 0.3156 0.1470 0.2980 0.031 Uiso 1 1 calc R U
C19 C 0.90756(15) 0.61338(9) 0.78769(14) 0.0241(4) Uani 1 1 d . .
H19 H 0.8406 0.6315 0.8074 0.029 Uiso 1 1 calc R U
C20 C 0.53220(15) 0.45136(9) 0.73490(13) 0.0224(4) Uani 1 1 d . .
H20 H 0.4925 0.4258 0.7770 0.027 Uiso 1 1 calc R U
C21 C 0.58497(16) 0.28449(9) 0.32765(14) 0.0259(4) Uani 1 1 d . .
H21 H 0.6000 0.2682 0.2637 0.031 Uiso 1 1 calc R U
C22 C 0.56888(15) 0.51280(9) 0.76668(13) 0.0229(4) Uani 1 1 d . .
H22 H 0.5537 0.5293 0.8305 0.027 Uiso 1 1 calc R U
C23 C 1.00878(16) 0.57815(9) 0.65403(15) 0.0278(4) Uani 1 1 d . .
H23 H 1.0105 0.5720 0.5822 0.033 Uiso 1 1 calc R U
C24 C 0.04654(16) 0.20192(9) 0.38404(14) 0.0265(4) Uani 1 1 d . .
H24 H -0.0213 0.2170 0.4060 0.032 Uiso 1 1 calc R U
C25 C 0.62722(15) 0.55026(9) 0.70653(13) 0.0222(4) Uani 1 1 d . .
H25 H 0.6507 0.5925 0.7287 0.027 Uiso 1 1 calc R U
C26 C 0.52629(15) 0.24675(9) 0.38735(14) 0.0247(4) Uani 1 1 d . .
H26 H 0.5025 0.2046 0.3647 0.030 Uiso 1 1 calc R U
C27 C 0.03957(16) 0.18514(9) 0.27960(14) 0.0268(4) Uani 1 1 d . .
C28 C 1.00349(15) 0.59557(9) 0.86296(14) 0.0256(4) Uani 1 1 d . .
H28 H 1.0010 0.6013 0.9347 0.031 Uiso 1 1 calc R U
C29 C 0.62225(15) 0.34573(9) 0.35975(14) 0.0242(4) Uani 1 1 d . .
H29 H 0.6638 0.3708 0.3186 0.029 Uiso 1 1 calc R U
C30 C 0.15055(16) 0.19701(9) 0.45652(14) 0.0248(4) Uani 1 1 d . .
H30 H 0.1537 0.2084 0.5275 0.030 Uiso 1 1 calc R U
C31 C 1.10377(15) 0.56937(9) 0.83645(14) 0.0246(4) Uani 1 1 d . .
C32 C 0.14194(16) 0.16535(9) 0.24901(14) 0.0284(4) Uani 1 1 d . .
H32 H 0.1396 0.1550 0.1777 0.034 Uiso 1 1 calc R U
C33 C 1.10413(16) 0.56096(9) 0.73061(15) 0.0282(4) Uani 1 1 d . .
H33 H 1.1711 0.5431 0.7105 0.034 Uiso 1 1 calc R U
C34 C 0.24964(15) 0.17539(8) 0.42450(13) 0.0212(4) Uani 1 1 d . .
C35 C -0.07545(17) 0.18437(11) 0.19942(15) 0.0356(5) Uani 1 1 d . .
C36 C 1.31129(17) 0.52603(11) 0.88062(17) 0.0368(5) Uani 1 1 d . .
H36A H 1.2871 0.4878 0.8381 0.044 Uiso 1 1 calc R U
H36B H 1.3382 0.5590 0.8373 0.044 Uiso 1 1 calc R U
H36C H 1.3749 0.5148 0.9389 0.044 Uiso 1 1 calc R U
C37 C -0.06331(18) 0.21925(11) 0.09916(15) 0.0370(5) Uani 1 1 d . .
H37A H 0.0008 0.2002 0.0713 0.044 Uiso 1 1 calc R U
H37B H -0.1362 0.2152 0.0473 0.044 Uiso 1 1 calc R U
H37C H -0.0468 0.2647 0.1145 0.044 Uiso 1 1 calc R U
C38 C 1.16892(18) 0.49951(11) 0.99224(17) 0.0401(5) Uani 1 1 d . .
H38A H 1.1025 0.5151 1.0206 0.048 Uiso 1 1 calc R U
H38B H 1.1458 0.4610 0.9501 0.048 Uiso 1 1 calc R U
H38C H 1.2337 0.4890 1.0499 0.048 Uiso 1 1 calc R U
C39 C 1.24779(18) 0.61147(11) 0.98954(18) 0.0425(5) Uani 1 1 d . .
H39A H 1.1824 0.6286 1.0177 0.051 Uiso 1 1 calc R U
H39B H 1.3117 0.5999 1.0473 0.051 Uiso 1 1 calc R U
H39C H 1.2749 0.6441 0.9458 0.051 Uiso 1 1 calc R U
C40 C -0.1752(2) 0.21493(18) 0.24044(19) 0.0725(10) Uani 1 1 d . .
H40A H -0.1845 0.1932 0.3049 0.087 Uiso 1 1 calc R U
H40B H -0.1581 0.2604 0.2551 0.087 Uiso 1 1 calc R U
H40C H -0.2475 0.2109 0.1879 0.087 Uiso 1 1 calc R U
C41 C -0.1051(2) 0.11357(13) 0.1712(2) 0.0678(9) Uani 1 1 d . .
H41A H -0.0407 0.0938 0.1447 0.081 Uiso 1 1 calc R U
H41B H -0.1169 0.0905 0.2337 0.081 Uiso 1 1 calc R U
H41C H -0.1766 0.1114 0.1173 0.081 Uiso 1 1 calc R U

loop_
_atom_site_aniso_label
_atom_site_aniso_U_11
_atom_site_aniso_U_22
_atom_site_aniso_U_33
_atom_site_aniso_U_23
_atom_site_aniso_U_13
_atom_site_aniso_U_12
S11 0.0230(2) 0.0192(2) 0.0250(2) 0.00286(17) -0.00018(18) -0.00151(17)
S44 0.0242(2) 0.0203(2) 0.0208(2) 0.00207(16) 0.00163(17) -0.00292(17)
O1 0.0260(7) 0.0193(7) 0.0287(7) 0.0006(5) 0.0008(5) 0.0011(5)
O2 0.0317(7) 0.0255(7) 0.0225(6) -0.0002(5) 0.0094(5) -0.0048(5)
O3 0.0269(7) 0.0207(7) 0.0379(8) 0.0001(5) 0.0014(6) 0.0022(5)
O4 0.0352(7) 0.0296(7) 0.0222(7) 0.0044(5) 0.0044(5) -0.0081(6)
O42 0.0317(7) 0.0241(7) 0.0220(6) 0.0011(5) 0.0080(5) -0.0056(5)
O45 0.0329(7) 0.0279(7) 0.0247(7) 0.0074(5) 0.0004(6) -0.0050(6)
N14 0.0276(8) 0.0216(8) 0.0187(8) -0.0011(6) 0.0047(6) -0.0049(6)
N43 0.0269(8) 0.0203(8) 0.0230(8) -0.0011(6) 0.0039(6) -0.0043(6)
C6 0.0188(8) 0.0229(9) 0.0184(9) 0.0024(7) -0.0008(7) 0.0024(7)
C7 0.0170(8) 0.0231(9) 0.0197(9) 0.0024(7) 0.0012(7) 0.0020(7)
C8 0.0218(9) 0.0319(11) 0.0322(10) 0.0066(8) 0.0033(8) 0.0016(8)
C9 0.0182(8) 0.0217(9) 0.0199(9) 0.0024(7) -0.0002(7) -0.0005(7)
C10 0.0178(8) 0.0216(9) 0.0222(9) 0.0021(7) -0.0004(7) 0.0026(7)
C12 0.0175(8) 0.0214(9) 0.0189(8) 0.0019(7) -0.0006(7) 0.0022(7)
C13 0.0218(9) 0.0199(9) 0.0233(9) 0.0014(7) 0.0025(7) -0.0014(7)
C15 0.0193(9) 0.0216(9) 0.0200(9) 0.0003(7) 0.0004(7) 0.0021(7)
C16 0.0178(8) 0.0205(9) 0.0181(8) 0.0016(7) 0.0005(7) 0.0021(7)
C17 0.0177(8) 0.0210(9) 0.0199(9) 0.0008(7) 0.0010(7) 0.0015(7)
C18 0.0248(9) 0.0266(10) 0.0258(10) -0.0020(7) 0.0068(7) -0.0002(7)
C19 0.0211(9) 0.0253(10) 0.0259(9) -0.0015(7) 0.0047(7) 0.0000(7)
C20 0.0214(9) 0.0256(10) 0.0201(9) 0.0011(7) 0.0041(7) 0.0002(7)
C21 0.0275(10) 0.0274(10) 0.0233(9) -0.0056(8) 0.0062(7) -0.0002(8)
C22 0.0217(9) 0.0268(10) 0.0199(9) -0.0038(7) 0.0034(7) -0.0002(7)
C23 0.0292(10) 0.0294(10) 0.0260(10) -0.0009(8) 0.0082(8) -0.0013(8)
C24 0.0232(9) 0.0309(10) 0.0263(10) 0.0006(8) 0.0067(7) 0.0010(8)
C25 0.0219(9) 0.0214(9) 0.0224(9) -0.0026(7) 0.0024(7) -0.0004(7)
C26 0.0253(9) 0.0221(9) 0.0254(9) -0.0038(7) 0.0022(7) -0.0008(7)
C27 0.0227(9) 0.0322(11) 0.0246(10) 0.0025(8) 0.0028(7) -0.0029(8)
C28 0.0244(9) 0.0299(10) 0.0228(9) 0.0005(7) 0.0051(7) 0.0006(8)
C29 0.0233(9) 0.0264(10) 0.0231(9) -0.0003(7) 0.0051(7) -0.0004(7)
C30 0.0281(10) 0.0250(10) 0.0211(9) -0.0005(7) 0.0046(7) -0.0018(8)
C31 0.0226(9) 0.0213(9) 0.0298(10) 0.0027(7) 0.0046(7) -0.0010(7)
C32 0.0276(10) 0.0377(11) 0.0191(9) -0.0031(8) 0.0029(7) -0.0022(8)
C33 0.0244(9) 0.0284(10) 0.0337(11) 0.0003(8) 0.0107(8) 0.0022(8)
C34 0.0215(9) 0.0180(9) 0.0225(9) 0.0021(7) 0.0006(7) -0.0022(7)
C35 0.0218(10) 0.0551(14) 0.0282(10) 0.0033(9) 0.0010(8) -0.0058(9)
C36 0.0245(10) 0.0414(12) 0.0443(12) 0.0101(10) 0.0067(9) 0.0069(9)
C37 0.0294(11) 0.0496(14) 0.0298(11) 0.0021(9) 0.0004(8) 0.0048(9)
C38 0.0250(10) 0.0519(14) 0.0423(12) 0.0201(10) 0.0036(9) 0.0045(9)
C39 0.0284(11) 0.0471(14) 0.0459(13) -0.0051(10) -0.0069(9) 0.0039(10)
C40 0.0261(12) 0.157(3) 0.0331(13) 0.0063(16) 0.0026(10) 0.0195(15)
C41 0.0540(16) 0.0663(19) 0.0678(18) 0.0173(14) -0.0243(14) -0.0298(14)

loop_
_atom_type_symbol
_atom_type_description
_atom_type_scat_dispersion_real
_atom_type_scat_dispersion_imag
_atom_type_scat_source
C C 0.0181 0.0091
;
International Tables for Crystallography
(Vol. C, Tables 4.2.6.8 and 6.1.1.4)
;
H H 0.0000 0.0000
;
International Tables for Crystallography
(Vol. C, Table 6.1.1.4)
;
O O 0.0492 0.0322
;
International Tables for Crystallography
(Vol. C, Tables 4.2.6.8 and 6.1.1.4)
;
N N 0.0311 0.0180
;
International Tables for Crystallography
(Vol. C, Tables 4.2.6.8 and 6.1.1.4)
;
S S 0.3331 0.5567
;
International Tables for Crystallography
(Vol. C, Tables 4.2.6.8 and 6.1.1.4)
;

loop_
_geom_angle_atom_site_label_1
_geom_angle_atom_site_label_2
_geom_angle_atom_site_label_3
_geom_angle
O45 S11 O3 120.26(8)
O45 S11 N43 102.98(8)
O3 S11 N43 108.97(8)
O45 S11 C34 107.76(8)
O3 S11 C34 108.27(8)
N43 S11 C34 108.01(8)
O1 S44 O4 120.64(8)
O1 S44 N14 108.76(8)
O4 S44 N14 103.05(8)
O1 S44 C13 107.95(8)
O4 S44 C13 108.65(8)
N14 S44 C13 107.02(8)
C9 N14 S44 127.78(13)
C9 N14 H14 114.1(16)
S44 N14 H14 115.1(16)
C10 N43 S11 129.04(13)
C10 N43 H43 114.6(16)
S11 N43 H43 114.9(16)
O42 C6 C12 122.10(16)
O42 C6 C17 118.65(15)
C12 C6 C17 119.24(15)
O2 C7 C16 122.01(16)
O2 C7 C15 118.96(15)
C16 C7 C15 119.04(15)
C36 C8 C39 108.41(16)
C36 C8 C31 112.37(16)
C39 C8 C31 109.33(16)
C36 C8 C38 108.20(17)
C39 C8 C38 109.91(18)
C31 C8 C38 108.61(15)
C25 C9 N14 121.24(16)
C25 C9 C16 119.70(16)
N14 C9 C16 119.04(15)
N43 C10 C26 122.08(16)
N43 C10 C12 118.31(16)
C26 C10 C12 119.61(16)
C15 C12 C10 118.54(15)
C15 C12 C6 119.18(15)
C10 C12 C6 122.28(15)
C19 C13 C23 120.70(17)
C19 C13 S44 119.60(14)
C23 C13 S44 119.68(14)
C29 C15 C12 120.80(16)
C29 C15 C7 117.53(16)
C12 C15 C7 121.67(15)
C17 C16 C9 118.47(15)
C17 C16 C7 119.41(15)
C9 C16 C7 122.12(15)
C20 C17 C16 120.82(16)
C20 C17 C6 117.73(15)
C16 C17 C6 121.44(15)
C32 C18 C34 118.99(17)
C32 C18 H18 120.5
C34 C18 H18 120.5
C28 C19 C13 118.90(17)
C28 C19 H19 120.6
C13 C19 H19 120.6
C17 C20 C22 119.79(16)
C17 C20 H20 120.1
C22 C20 H20 120.1
C26 C21 C29 121.01(17)
C26 C21 H21 119.5
C29 C21 H21 119.5
C25 C22 C20 120.70(16)
C25 C22 H22 119.6
C20 C22 H22 119.7
C13 C23 C33 119.48(17)
C13 C23 H23 120.3
C33 C23 H23 120.3
C30 C24 C27 121.36(17)
C30 C24 H24 119.3
C27 C24 H24 119.3
C22 C25 C9 120.49(16)
C22 C25 H25 119.8
C9 C25 H25 119.8
C21 C26 C10 120.31(17)
C21 C26 H26 119.8
C10 C26 H26 119.8
C24 C27 C32 117.87(17)
C24 C27 C35 122.90(17)
C32 C27 C35 119.16(16)
C19 C28 C31 121.94(17)
C19 C28 H28 119.0
C31 C28 H28 119.0
C15 C29 C21 119.73(17)
C15 C29 H29 120.1
C21 C29 H29 120.1
C34 C30 C24 119.40(17)
C34 C30 H30 120.3
C24 C30 H30 120.3
C33 C31 C28 117.60(17)
C33 C31 C8 123.09(16)
C28 C31 C8 119.31(16)
C18 C32 C27 121.59(17)
C18 C32 H32 119.2
C27 C32 H32 119.2
C23 C33 C31 121.38(17)
C23 C33 H33 119.3
C31 C33 H33 119.3
C30 C34 C18 120.72(16)
C30 C34 S11 119.11(13)
C18 C34 S11 120.11(14)
C40 C35 C37 108.18(19)
C40 C35 C27 112.75(17)
C37 C35 C27 111.18(16)
C40 C35 C41 109.5(2)
C37 C35 C41 107.78(19)
C27 C35 C41 107.34(18)
C8 C36 H36A 109.5
C8 C36 H36B 109.5
H36A C36 H36B 109.5
C8 C36 H36C 109.5
H36A C36 H36C 109.5
H36B C36 H36C 109.5
C35 C37 H37A 109.5
C35 C37 H37B 109.5
H37A C37 H37B 109.5
C35 C37 H37C 109.5
H37A C37 H37C 109.5
H37B C37 H37C 109.5
C8 C38 H38A 109.5
C8 C38 H38B 109.5
H38A C38 H38B 109.5
C8 C38 H38C 109.5
H38A C38 H38C 109.5
H38B C38 H38C 109.5
C8 C39 H39A 109.5
C8 C39 H39B 109.5
H39A C39 H39B 109.5
C8 C39 H39C 109.5
H39A C39 H39C 109.5
H39B C39 H39C 109.5
C35 C40 H40A 109.5
C35 C40 H40B 109.5
H40A C40 H40B 109.5
C35 C40 H40C 109.5
H40A C40 H40C 109.5
H40B C40 H40C 109.5
C35 C41 H41A 109.5
C35 C41 H41B 109.5
H41A C41 H41B 109.5
C35 C41 H41C 109.5
H41A C41 H41C 109.5
H41B C41 H41C 109.5

loop_
_geom_bond_atom_site_label_1
_geom_bond_atom_site_label_2
_geom_bond_distance
S11 O45 1.4286(13)
S11 O3 1.4320(13)
S11 N43 1.6428(15)
S11 C34 1.7569(17)
S44 O1 1.4291(13)
S44 O4 1.4319(13)
S44 N14 1.6476(15)
S44 C13 1.7628(18)
O2 C7 1.239(2)
O42 C6 1.236(2)
N14 C9 1.401(2)
N14 H14 0.83(2)
N43 C10 1.393(2)
N43 H43 0.83(2)
C6 C12 1.471(2)
C6 C17 1.490(2)
C7 C16 1.473(2)
C7 C15 1.488(2)
C8 C36 1.529(3)
C8 C39 1.532(3)
C8 C31 1.534(2)
C8 C38 1.537(3)
C9 C25 1.397(2)
C9 C16 1.414(2)
C10 C26 1.398(2)
C10 C12 1.418(2)
C12 C15 1.415(2)
C13 C19 1.386(2)
C13 C23 1.387(2)
C15 C29 1.384(2)
C16 C17 1.413(2)
C17 C20 1.385(2)
C18 C32 1.385(3)
C18 C34 1.392(2)
C18 H18 0.9500
C19 C28 1.386(2)
C19 H19 0.9500
C20 C22 1.388(2)
C20 H20 0.9500
C21 C26 1.382(2)
C21 C29 1.387(3)
C21 H21 0.9500
C22 C25 1.380(2)
C22 H22 0.9500
C23 C33 1.388(3)
C23 H23 0.9500
C24 C30 1.387(2)
C24 C27 1.394(2)
C24 H24 0.9500
C25 H25 0.9500
C26 H26 0.9500
C27 C32 1.398(3)
C27 C35 1.530(2)
C28 C31 1.398(2)
C28 H28 0.9500
C29 H29 0.9500
C30 C34 1.383(2)
C30 H30 0.9500
C31 C33 1.394(3)
C32 H32 0.9500
C33 H33 0.9500
C35 C40 1.518(3)
C35 C37 1.528(3)
C35 C41 1.544(3)
C36 H36A 0.9800
C36 H36B 0.9800
C36 H36C 0.9800
C37 H37A 0.9800
C37 H37B 0.9800
C37 H37C 0.9800
C38 H38A 0.9800
C38 H38B 0.9800
C38 H38C 0.9800
C39 H39A 0.9800
C39 H39B 0.9800
C39 H39C 0.9800
C40 H40A 0.9800
C40 H40B 0.9800
C40 H40C 0.9800
C41 H41A 0.9800
C41 H41B 0.9800
C41 H41C 0.9800

loop_
_geom_hbond_atom_site_label_D
_geom_hbond_atom_site_label_H
_geom_hbond_atom_site_label_A
_geom_hbond_distance_DA
_geom_hbond_distance_DH
_geom_hbond_distance_HA
_geom_hbond_angle_DHA
_geom_hbond_publ_flag
N14 H14 O2 2.5993(19) 0.825 1.905 141.1 no
N43 H43 O42 2.5908(19) 0.832 1.893 140.7 no

loop_
_geom_torsion_atom_site_label_1
_geom_torsion_atom_site_label_2
_geom_torsion_atom_site_label_3
_geom_torsion_atom_site_label_4
_geom_torsion
O1 S44 N14 C9 -52.94(17)
O4 S44 N14 C9 177.92(15)
C13 S44 N14 C9 63.44(17)
O45 S11 N43 C10 173.38(15)
O3 S11 N43 C10 44.62(18)
C34 S11 N43 C10 -72.79(17)
S44 N14 C9 C25 18.3(2)
S44 N14 C9 C16 -163.09(13)
S11 N43 C10 C26 -7.4(3)
S11 N43 C10 C12 172.48(13)
N43 C10 C12 C15 179.54(15)
C26 C10 C12 C15 -0.6(2)
N43 C10 C12 C6 -1.5(2)
C26 C10 C12 C6 178.36(15)
O42 C6 C12 C15 178.57(15)
C17 C6 C12 C15 -1.8(2)
O42 C6 C12 C10 -0.4(3)
C17 C6 C12 C10 179.30(15)
O1 S44 C13 C19 19.25(17)
O4 S44 C13 C19 151.69(14)
N14 S44 C13 C19 -97.67(15)
O1 S44 C13 C23 -159.17(14)
O4 S44 C13 C23 -26.73(17)
N14 S44 C13 C23 83.92(16)
C10 C12 C15 C29 0.4(2)
C6 C12 C15 C29 -178.56(15)
C10 C12 C15 C7 179.56(15)
C6 C12 C15 C7 0.6(2)
O2 C7 C15 C29 -0.7(2)
C16 C7 C15 C29 179.79(15)
O2 C7 C15 C12 -179.90(15)
C16 C7 C15 C12 0.6(2)
C25 C9 C16 C17 -0.6(2)
N14 C9 C16 C17 -179.22(15)
C25 C9 C16 C7 -179.78(15)
N14 C9 C16 C7 1.6(2)
O2 C7 C16 C17 179.94(15)
C15 C7 C16 C17 -0.6(2)
O2 C7 C16 C9 -0.9(3)
C15 C7 C16 C9 178.57(15)
C9 C16 C17 C20 -0.8(2)
C7 C16 C17 C20 178.44(15)
C9 C16 C17 C6 -179.81(15)
C7 C16 C17 C6 -0.6(2)
O42 C6 C17 C20 2.4(2)
C12 C6 C17 C20 -177.27(15)
O42 C6 C17 C16 -178.51(15)
C12 C6 C17 C16 1.8(2)
C23 C13 C19 C28 -0.2(3)
S44 C13 C19 C28 -178.62(14)
C16 C17 C20 C22 1.3(3)
C6 C17 C20 C22 -179.66(15)
C17 C20 C22 C25 -0.4(3)
C19 C13 C23 C33 -0.1(3)
S44 C13 C23 C33 178.27(14)
C20 C22 C25 C9 -1.0(3)
N14 C9 C25 C22 -179.94(15)
C16 C9 C25 C22 1.5(3)
C29 C21 C26 C10 1.0(3)
N43 C10 C26 C21 179.75(16)
C12 C10 C26 C21 -0.1(3)
C30 C24 C27 C32 -2.3(3)
C30 C24 C27 C35 174.60(18)
C13 C19 C28 C31 0.6(3)
C12 C15 C29 C21 0.5(3)
C7 C15 C29 C21 -178.72(16)
C26 C21 C29 C15 -1.2(3)
C27 C24 C30 C34 0.4(3)
C19 C28 C31 C33 -0.6(3)
C19 C28 C31 C8 178.90(17)
C36 C8 C31 C33 1.5(3)
C39 C8 C31 C33 121.9(2)
C38 C8 C31 C33 -118.2(2)
C36 C8 C31 C28 -178.00(17)
C39 C8 C31 C28 -57.6(2)
C38 C8 C31 C28 62.3(2)
C34 C18 C32 C27 0.2(3)
C24 C27 C32 C18 2.0(3)
C35 C27 C32 C18 -175.02(18)
C13 C23 C33 C31 0.1(3)
C28 C31 C33 C23 0.3(3)
C8 C31 C33 C23 -179.23(17)
C24 C30 C34 C18 1.9(3)
C24 C30 C34 S11 -175.50(14)
C32 C18 C34 C30 -2.2(3)
C32 C18 C34 S11 175.18(14)
O45 S11 C34 C30 29.10(17)
O3 S11 C34 C30 160.62(14)
N43 S11 C34 C30 -81.52(16)
O45 S11 C34 C18 -148.35(14)
O3 S11 C34 C18 -16.82(17)
N43 S11 C34 C18 101.04(15)
C24 C27 C35 C40 10.4(3)
C32 C27 C35 C40 -172.8(2)
C24 C27 C35 C37 132.1(2)
C32 C27 C35 C37 -51.1(3)
C24 C27 C35 C41 -110.3(2)
C32 C27 C35 C41 66.6(2)
